data_8100904
loop_
_publ_author_name
'Rademacher, O.'
'G\"obel, H.'
'Ruck, M.'
'Oppermann, H.'

_publ_section_title
;
Crystal structure of dibismuth selenium pentoxide, Bi~2~SeO~5~
;
_journal_issue 1
_journal_name_full 'Zeitschrift f\"ur Kristallographie - New Crystal Structures'
_journal_page_first 29
_journal_page_last 30
_journal_volume 216
_journal_year 2001
_chemical_formula_structural 'Bi2 O5 Se'
_chemical_formula_sum 'Bi2 O5 Se'
_chemical_formula_weight 576.92
_chemical_melting_point 1198
_space_group_IT_number 39
_symmetry_cell_setting orthorhombic
_symmetry_space_group_name_Hall 'A 2 -2b'
_symmetry_space_group_name_H-M 'A b m 2'
_cell_angle_alpha 90.00
_cell_angle_beta 90.00
_cell_angle_gamma 90.00
_cell_formula_units_Z 8
_cell_length_a 11.425(2)
_cell_length_b 16.244(3)
_cell_length_c 5.487(2)
_cell_measurement_temperature 293(2)
_cell_volume 1018.3(5)
_diffrn_ambient_temperature 293(2)
_exptl_crystal_density_diffrn 7.526
_cod_database_code 8100904

loop_
_symmetry_equiv_pos_as_xyz
'x, y, z'
'-x, -y, z'
'-x, y+1/2, z'
'x, -y+1/2, z'
'x, y+1/2, z+1/2'
'-x, -y+1/2, z+1/2'
'-x, y+1, z+1/2'
'x, -y+1, z+1/2'

loop_
_atom_site_label
_atom_site_type_symbol
_atom_site_fract_x
_atom_site_fract_y
_atom_site_fract_z
_atom_site_U_iso_or_equiv
_atom_site_adp_type
_atom_site_occupancy
_atom_site_symmetry_multiplicity
_atom_site_Wyckoff_symbol
_atom_site_calc_flag
_atom_site_refinement_flags
_atom_site_disorder_assembly
_atom_site_disorder_group
Bi1 Bi 0.38938(5) 0.08543(3) 0.50902(16) 0.0128(2) Uani 1 8 d d . . .
Bi2 Bi 0.12332(5) 0.2500 0.50594(19) 0.0137(3) Uani 1 4 c d S . .
Bi3 Bi 0.37888(6) 0.2500 0.9701(2) 0.0127(4) Uani 1 4 c d S . .
Se1 Se 0.14184(15) 0.08666(7) 0.0157(7) 0.0120(4) Uani 1 8 d d . . .
O1 O 0.2688(9) 0.0565(7) 0.890(2) 0.029(3) Uani 1 8 d d . . .
O2 O 0.5000 0.0000 0.719(3) 0.018(3) Uani 1 4 b d S . .
O3 O 0.0809(11) 0.1487(7) 0.804(3) 0.036(3) Uani 1 8 d d . . .
O4 O 0.2973(12) 0.2500 0.607(3) 0.026(3) Uani 1 4 c d S . .
O5 O 0.4877(8) 0.1619(4) 0.781(2) 0.013(2) Uani 1 8 d d . . .
O6 O 0.1954(10) 0.1550(7) 0.223(3) 0.034(3) Uani 1 8 d d . . .

loop_
_atom_site_aniso_label
_atom_site_aniso_U_11
_atom_site_aniso_U_22
_atom_site_aniso_U_33
_atom_site_aniso_U_23
_atom_site_aniso_U_13
_atom_site_aniso_U_12
Bi1 0.0126(3) 0.0123(3) 0.0134(5) 0.0022(3) -0.0004(5) -0.00128(15)
Bi2 0.0092(3) 0.0176(3) 0.0143(7) 0.000 -0.0032(5) 0.000
Bi3 0.0101(4) 0.0115(3) 0.0165(10) 0.000 0.0017(3) 0.000
Se1 0.0119(5) 0.0104(6) 0.0138(11) 0.0006(6) 0.0028(12) 0.0001(4)
O1 0.032(6) 0.035(5) 0.021(7) 0.007(5) 0.014(5) 0.013(5)
O2 0.017(6) 0.012(5) 0.026(10) 0.000 0.000 0.001(6)
O3 0.034(6) 0.034(6) 0.039(9) 0.027(6) 0.000(6) 0.001(5)
O4 0.023(8) 0.033(7) 0.023(9) 0.000 -0.006(6) 0.000
O5 0.016(5) 0.013(4) 0.011(5) -0.003(4) -0.004(4) 0.003(4)
O6 0.026(6) 0.047(7) 0.030(8) -0.013(5) 0.003(6) -0.003(5)

loop_
_geom_bond_atom_site_label_1
_geom_bond_atom_site_label_2
_geom_bond_distance
_geom_bond_site_symmetry_2
_geom_bond_publ_flag
Bi1 O2 2.201(9) . ?
Bi1 O5 2.253(9) 7_644 ?
Bi1 O5 2.243(10) . ?
Bi1 O2 2.462(11) 7_644 ?
Bi1 O1 2.548(11) . ?
Bi1 Bi3 3.6826(14) . ?
Bi2 O4 2.064(14) . ?
Bi2 O6 2.338(12) 4 ?
Bi2 O6 2.338(12) . ?
Bi2 O3 2.370(12) . ?
Bi2 O3 2.370(12) 4 ?
Bi3 O5 2.161(9) 4 ?
Bi3 O5 2.161(9) . ?
Bi3 O4 2.197(16) . ?
Bi3 O5 2.700(10) 6_655 ?
Bi3 O5 2.700(10) 7_645 ?
Bi3 Bi1 3.6826(14) 4 ?
Se1 O3 1.688(13) 1_554 ?
Se1 O1 1.679(10) 1_554 ?
Se1 O6 1.704(13) . ?
O1 Se1 1.679(10) 1_556 ?
O2 Bi1 2.201(9) 2_655 ?
O2 Bi1 2.462(11) 7_645 ?
O2 Bi1 2.462(11) 8_545 ?
O3 Se1 1.688(13) 1_556 ?
O5 Bi1 2.253(9) 7_645 ?
O5 Bi3 2.700(10) 6_654 ?
